data_7218166
loop_
_publ_author_name
'Guo, Huadong'
'Yan, Yongnian'
'Guo, Xianmin'
'Zou, Hengye'
'Qi, Yanjuan'
'Liu, Chunming'

_publ_section_title
;
 Syntheses, characterization and luminescence properties of five entangled
 coordination polymers based on bis(4-imidazolphenoxy)methane and various
 dicarboxylic acids
;
_journal_issue 44
_journal_name_full CrystEngComm
_journal_page_first 10245
_journal_paper_doi 10.1039/C4CE01390E
_journal_volume 16
_journal_year 2014
_chemical_formula_moiety 'C66 H48 Cd2 N8 O12'
_chemical_formula_sum 'C66 H48 Cd2 N8 O12'
_chemical_formula_weight 1369.92
_chemical_melting_point ?
_chemical_name_systematic
;
 ?
;
_space_group_IT_number 14
_symmetry_cell_setting monoclinic
_symmetry_space_group_name_Hall '-P 2yn'
_symmetry_space_group_name_H-M 'P 1 21/n 1'
_atom_sites_solution_hydrogens geom
_atom_sites_solution_primary direct
_atom_sites_solution_secondary difmap
_audit_creation_method SHELXL-97
_cell_angle_alpha 90.00
_cell_angle_beta 101.496(2)
_cell_angle_gamma 90.00
_cell_formula_units_Z 2
_cell_length_a 11.6078(14)
_cell_length_b 12.2950(14)
_cell_length_c 20.705(2)
_cell_measurement_reflns_used 7329
_cell_measurement_temperature 293(2)
_cell_measurement_theta_max 26.02
_cell_measurement_theta_min 1.61
_cell_volume 2895.7(6)
_computing_cell_refinement 'Bruker SMART'
_computing_data_collection 'Bruker SMART'
_computing_data_reduction 'Bruker SAINT'
_computing_molecular_graphics SHELXP-97
_computing_publication_material SHELXTL
_computing_structure_refinement 'SHELXL-97 (Sheldrick, 1997)'
_computing_structure_solution 'SHELXS-97 (Sheldrick, 1990)'
_diffrn_ambient_temperature 293(2)
_diffrn_detector_area_resol_mean 9.00cm
_diffrn_measured_fraction_theta_full 0.993
_diffrn_measured_fraction_theta_max 0.993
_diffrn_measurement_device_type 'CCD area detector'
_diffrn_measurement_method 'phi and omega scans'
_diffrn_radiation_monochromator graphite
_diffrn_radiation_source 'fine-focus sealed tube'
_diffrn_radiation_type MoK\a
_diffrn_radiation_wavelength 0.71073
_diffrn_reflns_av_R_equivalents 0.0295
_diffrn_reflns_av_sigmaI/netI 0.0360
_diffrn_reflns_limit_h_max 15
_diffrn_reflns_limit_h_min -15
_diffrn_reflns_limit_k_max 16
_diffrn_reflns_limit_k_min -12
_diffrn_reflns_limit_l_max 20
_diffrn_reflns_limit_l_min -27
_diffrn_reflns_number 21249
_diffrn_reflns_theta_full 28.54
_diffrn_reflns_theta_max 28.54
_diffrn_reflns_theta_min 1.87
_diffrn_standards_decay_% none
_diffrn_standards_interval_count none
_diffrn_standards_interval_time none
_diffrn_standards_number none
_exptl_absorpt_coefficient_mu 0.808
_exptl_absorpt_correction_T_max 0.822
_exptl_absorpt_correction_T_min 0.788
_exptl_absorpt_correction_type empirical
_exptl_absorpt_process_details SADABS
_exptl_crystal_colour colorless
_exptl_crystal_density_diffrn 1.571
_exptl_crystal_density_method 'not measured'
_exptl_crystal_description bolock
_exptl_crystal_F_000 1384
_exptl_crystal_size_max 0.29
_exptl_crystal_size_mid 0.26
_exptl_crystal_size_min 0.24
_refine_diff_density_max 0.662
_refine_diff_density_min -0.453
_refine_diff_density_rms 0.152
_refine_ls_extinction_method none
_refine_ls_goodness_of_fit_ref 1.104
_refine_ls_hydrogen_treatment constr
_refine_ls_matrix_type full
_refine_ls_number_parameters 397
_refine_ls_number_reflns 7329
_refine_ls_number_restraints 0
_refine_ls_restrained_S_all 1.104
_refine_ls_R_factor_all 0.0631
_refine_ls_R_factor_gt 0.0367
_refine_ls_shift/su_max 0.003
_refine_ls_shift/su_mean 0.000
_refine_ls_structure_factor_coef Fsqd
_refine_ls_weighting_details 'calc w=1/[\s^2^(Fo^2^)+(0.0603P)^2^+0.0000P] where P=(Fo^2^+2Fc^2^)/3'
_refine_ls_weighting_scheme calc
_refine_ls_wR_factor_gt 0.0896
_refine_ls_wR_factor_ref 0.1147
_reflns_number_gt 5274
_reflns_number_total 7329
_reflns_threshold_expression >2sigma(I)
_cod_data_source_file c4ce01390e2.cif
_cod_data_source_block 5
_cod_depositor_comments
;
The following automatic conversions were performed:

'_chemical_melting_point' value 'not measured' was changed to '?' -
the value is undefined or not given.

Automatic conversion script
Id: cif_fix_values 2827 2014-09-09 07:05:25Z andrius 

 Adding full bibliography for 7218162--7218166.cif.
;
_cod_original_sg_symbol_H-M p21/n
_cod_database_code 7218166

loop_
_symmetry_equiv_pos_as_xyz
'x, y, z'
'-x+1/2, y+1/2, -z+1/2'
'-x, -y, -z'
'x-1/2, -y-1/2, z-1/2'

loop_
_atom_site_label
_atom_site_type_symbol
_atom_site_fract_x
_atom_site_fract_y
_atom_site_fract_z
_atom_site_U_iso_or_equiv
_atom_site_adp_type
_atom_site_occupancy
_atom_site_symmetry_multiplicity
_atom_site_calc_flag
_atom_site_refinement_flags
C1 C 0.6573(3) -0.1511(2) 0.61682(14) 0.0415(6) Uani 1 1 d .
C2 C 0.6109(3) -0.2541(2) 0.58153(13) 0.0390(6) Uani 1 1 d .
C3 C 0.4945(3) -0.2618(3) 0.54843(16) 0.0488(7) Uani 1 1 d .
H3 H 0.4449 -0.2020 0.5469 0.059 Uiso 1 1 calc R
C4 C 0.4519(3) -0.3578(3) 0.51783(16) 0.0506(8) Uani 1 1 d .
H4 H 0.3732 -0.3617 0.4971 0.061 Uiso 1 1 calc R
C5 C 0.5228(3) -0.4485(2) 0.51705(14) 0.0400(6) Uani 1 1 d .
C6 C 0.6406(3) -0.4376(3) 0.5478(2) 0.0693(11) Uani 1 1 d .
H6 H 0.6921 -0.4952 0.5466 0.083 Uiso 1 1 calc R
C7 C 0.6822(3) -0.3426(3) 0.57988(19) 0.0656(10) Uani 1 1 d .
H7 H 0.7608 -0.3386 0.6009 0.079 Uiso 1 1 calc R
C8 C 0.8079(3) 0.2229(3) 0.62755(16) 0.0536(8) Uani 1 1 d .
C9 C 0.8634(3) 0.3069(2) 0.59018(15) 0.0460(7) Uani 1 1 d .
C10 C 0.8732(4) 0.2897(3) 0.52625(17) 0.0810(14) Uani 1 1 d .
H10 H 0.8443 0.2253 0.5057 0.097 Uiso 1 1 calc R
C11 C 0.9240(4) 0.3641(3) 0.49147(16) 0.0827(15) Uani 1 1 d .
H11 H 0.9275 0.3490 0.4479 0.099 Uiso 1 1 calc R
C12 C 0.9701(3) 0.4604(2) 0.51893(15) 0.0439(7) Uani 1 1 d .
C13 C 0.9590(3) 0.4791(3) 0.58313(18) 0.0553(8) Uani 1 1 d .
H13 H 0.9881 0.5436 0.6036 0.066 Uiso 1 1 calc R
C14 C 0.9059(3) 0.4044(3) 0.61814(17) 0.0567(8) Uani 1 1 d .
H14 H 0.8989 0.4203 0.6611 0.068 Uiso 1 1 calc R
C15 C 0.5605(2) 0.1667(2) 0.76816(13) 0.0404(6) Uani 1 1 d .
H15 H 0.6188 0.2156 0.7870 0.048 Uiso 1 1 calc R
C16 C 0.4706(3) 0.0325(3) 0.71380(17) 0.0606(9) Uani 1 1 d .
H16 H 0.4561 -0.0290 0.6873 0.073 Uiso 1 1 calc R
C17 C 0.3902(3) 0.0843(3) 0.74084(17) 0.0632(10) Uani 1 1 d .
H17 H 0.3116 0.0652 0.7371 0.076 Uiso 1 1 calc R
C18 C 0.3944(3) 0.2496(3) 0.81214(13) 0.0432(7) Uani 1 1 d .
C19 C 0.2745(3) 0.2472(3) 0.80829(16) 0.0553(8) Uani 1 1 d .
H19 H 0.2283 0.1994 0.7793 0.066 Uiso 1 1 calc R
C20 C 0.2229(3) 0.3152(3) 0.84712(16) 0.0548(8) Uani 1 1 d .
H20 H 0.1423 0.3109 0.8453 0.066 Uiso 1 1 calc R
C21 C 0.2891(3) 0.3896(3) 0.88874(14) 0.0482(7) Uani 1 1 d .
C22 C 0.4076(3) 0.3976(3) 0.88931(18) 0.0677(10) Uani 1 1 d .
H22 H 0.4524 0.4508 0.9146 0.081 Uiso 1 1 calc R
C23 C 0.4609(3) 0.3255(3) 0.85174(18) 0.0651(10) Uani 1 1 d .
H23 H 0.5416 0.3290 0.8536 0.078 Uiso 1 1 calc R
C24 C 0.2900(4) 0.5158(3) 0.97704(18) 0.0664(10) Uani 1 1 d .
H24A H 0.2388 0.5362 1.0068 0.080 Uiso 1 1 calc R
H24B H 0.3554 0.4751 1.0021 0.080 Uiso 1 1 calc R
C25 C 0.2526(3) 0.6878(3) 0.92270(16) 0.0547(8) Uani 1 1 d .
C26 C 0.2997(3) 0.7744(3) 0.89523(19) 0.0687(10) Uani 1 1 d .
H26 H 0.3805 0.7781 0.8976 0.082 Uiso 1 1 calc R
C27 C 0.2284(3) 0.8557(3) 0.86419(18) 0.0663(10) Uani 1 1 d .
H27 H 0.2609 0.9133 0.8449 0.080 Uiso 1 1 calc R
C28 C 0.1076(3) 0.8523(3) 0.86154(14) 0.0499(7) Uani 1 1 d .
C29 C 0.0603(3) 0.7659(3) 0.88885(15) 0.0515(8) Uani 1 1 d .
H29 H -0.0203 0.7629 0.8870 0.062 Uiso 1 1 calc R
C30 C 0.1324(3) 0.6822(3) 0.91947(16) 0.0548(8) Uani 1 1 d .
H30 H 0.1000 0.6232 0.9376 0.066 Uiso 1 1 calc R
C31 C 0.0647(4) 1.0444(3) 0.8239(2) 0.0746(12) Uani 1 1 d .
H31 H 0.1350 1.0769 0.8442 0.089 Uiso 1 1 calc R
C32 C -0.0261(4) 1.0930(3) 0.78450(19) 0.0720(11) Uani 1 1 d .
H32 H -0.0284 1.1660 0.7725 0.086 Uiso 1 1 calc R
C33 C -0.0761(3) 0.9280(3) 0.79320(15) 0.0494(7) Uani 1 1 d .
H33 H -0.1197 0.8640 0.7895 0.059 Uiso 1 1 calc R
N1 N 0.5778(2) 0.0837(2) 0.73097(12) 0.0454(6) Uani 1 1 d .
N2 N 0.4473(2) 0.1721(2) 0.77563(11) 0.0433(6) Uani 1 1 d .
N3 N 0.0340(2) 0.9371(2) 0.82871(13) 0.0516(7) Uani 1 1 d .
N4 N -0.1150(3) 1.0200(2) 0.76437(14) 0.0535(7) Uani 1 1 d .
O1 O 0.7573(2) -0.14871(18) 0.65197(12) 0.0586(6) Uani 1 1 d .
O2 O 0.5929(2) -0.0682(2) 0.60945(14) 0.0708(8) Uani 1 1 d .
O3 O 0.7960(3) 0.1293(2) 0.60337(13) 0.0954(11) Uani 1 1 d .
O4 O 0.7798(3) 0.2458(2) 0.68035(14) 0.0800(8) Uani 1 1 d .
O5 O 0.2275(2) 0.44895(19) 0.92703(12) 0.0587(6) Uani 1 1 d .
O6 O 0.3329(2) 0.6102(2) 0.95232(12) 0.0677(7) Uani 1 1 d .
Cd1 Cd 0.72829(2) 0.039354(17) 0.681433(10) 0.04294(9) Uani 1 1 d .

loop_
_atom_site_aniso_label
_atom_site_aniso_U_11
_atom_site_aniso_U_22
_atom_site_aniso_U_33
_atom_site_aniso_U_23
_atom_site_aniso_U_13
_atom_site_aniso_U_12
C1 0.0429(17) 0.0362(15) 0.0475(15) -0.0061(12) 0.0141(13) -0.0041(13)
C2 0.0377(15) 0.0372(15) 0.0420(14) -0.0060(12) 0.0078(11) -0.0034(12)
C3 0.0376(17) 0.0416(17) 0.0657(18) -0.0120(14) 0.0068(13) 0.0027(13)
C4 0.0326(16) 0.0490(18) 0.0678(19) -0.0165(15) 0.0042(13) -0.0007(13)
C5 0.0367(15) 0.0363(15) 0.0441(14) -0.0030(12) 0.0014(11) 0.0014(12)
C6 0.053(2) 0.0403(18) 0.098(3) -0.0248(18) -0.0246(19) 0.0109(15)
C7 0.0435(19) 0.0466(19) 0.092(2) -0.0209(18) -0.0225(17) 0.0083(15)
C8 0.0494(19) 0.049(2) 0.0590(19) 0.0107(16) 0.0029(15) -0.0042(15)
C9 0.0377(16) 0.0429(17) 0.0545(17) 0.0091(14) 0.0020(13) -0.0016(13)
C10 0.124(4) 0.064(2) 0.0481(18) -0.0052(17) 0.002(2) -0.056(3)
C11 0.131(4) 0.076(3) 0.0376(16) -0.0051(17) 0.0084(19) -0.061(3)
C12 0.0412(16) 0.0366(15) 0.0496(15) 0.0072(13) -0.0016(12) -0.0032(12)
C13 0.064(2) 0.0356(17) 0.073(2) -0.0091(15) 0.0299(18) -0.0039(15)
C14 0.064(2) 0.0453(19) 0.069(2) -0.0022(16) 0.0327(17) 0.0023(16)
C15 0.0392(16) 0.0392(15) 0.0423(14) 0.0041(12) 0.0069(12) -0.0068(12)
C16 0.058(2) 0.064(2) 0.063(2) -0.0180(17) 0.0190(17) -0.0221(18)
C17 0.052(2) 0.076(2) 0.065(2) -0.0201(19) 0.0198(16) -0.0279(19)
C18 0.0433(17) 0.0491(17) 0.0384(14) 0.0030(13) 0.0108(12) -0.0043(13)
C19 0.0403(18) 0.060(2) 0.062(2) -0.0050(16) 0.0022(15) -0.0072(15)
C20 0.0350(17) 0.060(2) 0.069(2) -0.0005(17) 0.0098(14) -0.0021(15)
C21 0.0437(17) 0.0531(19) 0.0485(16) 0.0053(14) 0.0111(13) 0.0011(15)
C22 0.043(2) 0.079(3) 0.081(2) -0.032(2) 0.0118(17) -0.0113(18)
C23 0.0363(18) 0.086(3) 0.076(2) -0.025(2) 0.0180(16) -0.0126(17)
C24 0.070(3) 0.072(3) 0.056(2) -0.0023(19) 0.0091(18) 0.017(2)
C25 0.050(2) 0.055(2) 0.0568(18) -0.0153(16) 0.0065(15) -0.0040(16)
C26 0.045(2) 0.072(3) 0.086(3) -0.011(2) 0.0079(18) -0.0124(19)
C27 0.055(2) 0.061(2) 0.082(2) 0.0024(19) 0.0123(18) -0.0181(18)
C28 0.0473(18) 0.0531(19) 0.0472(16) -0.0081(14) 0.0043(13) -0.0073(15)
C29 0.0481(19) 0.0538(19) 0.0544(17) -0.0064(15) 0.0143(14) -0.0037(15)
C30 0.053(2) 0.0524(19) 0.0618(19) -0.0054(16) 0.0171(15) -0.0050(16)
C31 0.073(3) 0.054(2) 0.085(3) 0.0011(19) -0.012(2) -0.031(2)
C32 0.084(3) 0.043(2) 0.081(2) -0.0028(19) -0.004(2) -0.0207(19)
C33 0.051(2) 0.0392(16) 0.0570(18) -0.0103(14) 0.0091(15) -0.0085(14)
N1 0.0455(15) 0.0423(14) 0.0486(13) -0.0012(12) 0.0097(11) -0.0089(11)
N2 0.0401(14) 0.0497(15) 0.0409(12) -0.0006(11) 0.0104(10) -0.0105(11)
N3 0.0530(17) 0.0444(15) 0.0548(15) -0.0065(12) 0.0046(12) -0.0111(12)
N4 0.0585(18) 0.0399(15) 0.0592(16) -0.0077(12) 0.0044(13) -0.0073(12)
O1 0.0514(14) 0.0417(12) 0.0751(14) -0.0153(11) -0.0060(11) -0.0045(10)
O2 0.0555(16) 0.0469(13) 0.1008(19) -0.0285(13) -0.0071(13) 0.0103(12)
O3 0.160(3) 0.0665(19) 0.0638(15) -0.0066(14) 0.0324(17) -0.057(2)
O4 0.095(2) 0.0554(16) 0.107(2) 0.0147(15) 0.0607(17) 0.0070(15)
O5 0.0516(14) 0.0614(16) 0.0657(14) -0.0039(12) 0.0182(11) 0.0063(11)
O6 0.0519(15) 0.0646(16) 0.0822(16) -0.0123(14) 0.0028(12) 0.0047(13)
Cd1 0.04753(15) 0.03120(12) 0.05101(14) -0.00441(9) 0.01206(10) -0.00372(9)

loop_
_atom_type_symbol
_atom_type_description
_atom_type_scat_dispersion_real
_atom_type_scat_dispersion_imag
_atom_type_scat_source
C C 0.0033 0.0016 'International Tables Vol C Tables 4.2.6.8 and 6.1.1.4'
H H 0.0000 0.0000 'International Tables Vol C Tables 4.2.6.8 and 6.1.1.4'
N N 0.0061 0.0033 'International Tables Vol C Tables 4.2.6.8 and 6.1.1.4'
O O 0.0106 0.0060 'International Tables Vol C Tables 4.2.6.8 and 6.1.1.4'
Cd Cd -0.8075 1.2024 'International Tables Vol C Tables 4.2.6.8 and 6.1.1.4'

loop_
_geom_angle_atom_site_label_1
_geom_angle_atom_site_label_2
_geom_angle_atom_site_label_3
_geom_angle
_geom_angle_site_symmetry_1
_geom_angle_site_symmetry_3
O1 C1 O2 121.1(3) . .
O1 C1 C2 120.4(3) . .
O2 C1 C2 118.5(3) . .
O1 C1 Cd1 62.51(16) . .
O2 C1 Cd1 58.64(16) . .
C2 C1 Cd1 176.6(2) . .
C7 C2 C3 117.8(3) . .
C7 C2 C1 121.3(3) . .
C3 C2 C1 120.9(3) . .
C4 C3 C2 120.4(3) . .
C4 C3 H3 119.8 . .
C2 C3 H3 119.8 . .
C3 C4 C5 122.2(3) . .
C3 C4 H4 118.9 . .
C5 C4 H4 118.9 . .
C4 C5 C6 116.6(3) . .
C4 C5 C5 122.1(3) . 3_646
C6 C5 C5 121.3(3) . 3_646
C7 C6 C5 121.1(3) . .
C7 C6 H6 119.4 . .
C5 C6 H6 119.4 . .
C2 C7 C6 121.8(3) . .
C2 C7 H7 119.1 . .
C6 C7 H7 119.1 . .
O4 C8 O3 122.4(3) . .
O4 C8 C9 120.9(3) . .
O3 C8 C9 116.6(3) . .
O4 C8 Cd1 70.05(19) . .
O3 C8 Cd1 52.43(17) . .
C9 C8 Cd1 168.3(3) . .
C10 C9 C14 116.6(3) . .
C10 C9 C8 121.1(3) . .
C14 C9 C8 122.2(3) . .
C9 C10 C11 122.3(3) . .
C9 C10 H10 118.8 . .
C11 C10 H10 118.8 . .
C10 C11 C12 122.1(3) . .
C10 C11 H11 119.0 . .
C12 C11 H11 119.0 . .
C11 C12 C13 116.0(3) . .
C11 C12 C12 121.6(4) . 3_766
C13 C12 C12 122.4(3) . 3_766
C12 C13 C14 122.0(3) . .
C12 C13 H13 119.0 . .
C14 C13 H13 119.0 . .
C9 C14 C13 121.0(3) . .
C9 C14 H14 119.5 . .
C13 C14 H14 119.5 . .
N1 C15 N2 111.6(3) . .
N1 C15 H15 124.2 . .
N2 C15 H15 124.2 . .
C17 C16 N1 110.1(3) . .
C17 C16 H16 125.0 . .
N1 C16 H16 125.0 . .
C16 C17 N2 106.6(3) . .
C16 C17 H17 126.7 . .
N2 C17 H17 126.7 . .
C23 C18 C19 119.3(3) . .
C23 C18 N2 121.3(3) . .
C19 C18 N2 119.4(3) . .
C20 C19 C18 120.4(3) . .
C20 C19 H19 119.8 . .
C18 C19 H19 119.8 . .
C19 C20 C21 120.9(3) . .
C19 C20 H20 119.6 . .
C21 C20 H20 119.6 . .
C22 C21 O5 126.1(3) . .
C22 C21 C20 118.9(3) . .
O5 C21 C20 114.9(3) . .
C21 C22 C23 120.1(3) . .
C21 C22 H22 120.0 . .
C23 C22 H22 120.0 . .
C18 C23 C22 120.2(3) . .
C18 C23 H23 119.9 . .
C22 C23 H23 119.9 . .
O6 C24 O5 112.6(3) . .
O6 C24 H24A 109.1 . .
O5 C24 H24A 109.1 . .
O6 C24 H24B 109.1 . .
O5 C24 H24B 109.1 . .
H24A C24 H24B 107.8 . .
C26 C25 C30 120.0(4) . .
C26 C25 O6 115.3(3) . .
C30 C25 O6 124.6(3) . .
C25 C26 C27 120.4(4) . .
C25 C26 H26 119.8 . .
C27 C26 H26 119.8 . .
C26 C27 C28 120.3(3) . .
C26 C27 H27 119.8 . .
C28 C27 H27 119.8 . .
C29 C28 C27 119.4(3) . .
C29 C28 N3 120.8(3) . .
C27 C28 N3 119.8(3) . .
C28 C29 C30 120.4(3) . .
C28 C29 H29 119.8 . .
C30 C29 H29 119.8 . .
C25 C30 C29 119.5(3) . .
C25 C30 H30 120.3 . .
C29 C30 H30 120.3 . .
C32 C31 N3 106.8(3) . .
C32 C31 H31 126.6 . .
N3 C31 H31 126.6 . .
C31 C32 N4 110.3(3) . .
C31 C32 H32 124.9 . .
N4 C32 H32 124.9 . .
N4 C33 N3 112.3(3) . .
N4 C33 H33 123.9 . .
N3 C33 H33 123.9 . .
C15 N1 C16 105.7(3) . .
C15 N1 Cd1 132.3(2) . .
C16 N1 Cd1 120.8(2) . .
C15 N2 C17 106.0(3) . .
C15 N2 C18 128.4(2) . .
C17 N2 C18 125.5(3) . .
C33 N3 C31 105.7(3) . .
C33 N3 C28 127.7(3) . .
C31 N3 C28 126.5(3) . .
C33 N4 C32 104.9(3) . .
C33 N4 Cd1 126.1(2) . 1_465
C32 N4 Cd1 127.5(2) . 1_465
C1 O1 Cd1 90.56(18) . .
C1 O2 Cd1 94.19(19) . .
C8 O3 Cd1 101.1(2) . .
C8 O4 Cd1 83.5(2) . .
C21 O5 C24 118.9(3) . .
C25 O6 C24 118.3(3) . .
O3 Cd1 N4 104.93(12) . 1_645
O3 Cd1 N1 128.71(12) . .
N4 Cd1 N1 105.03(10) 1_645 .
O3 Cd1 O2 96.18(11) . .
N4 Cd1 O2 139.63(9) 1_645 .
N1 Cd1 O2 86.78(9) . .
O3 Cd1 O1 101.75(10) . .
N4 Cd1 O1 87.68(8) 1_645 .
N1 Cd1 O1 120.08(9) . .
O2 Cd1 O1 54.10(8) . .
O3 Cd1 O4 52.83(9) . .
N4 Cd1 O4 87.58(10) 1_645 .
N1 Cd1 O4 88.18(9) . .
O2 Cd1 O4 131.95(10) . .
O1 Cd1 O4 151.59(9) . .
O3 Cd1 C1 100.69(9) . .
N4 Cd1 C1 113.61(9) 1_645 .
N1 Cd1 C1 104.07(9) . .
O2 Cd1 C1 27.18(8) . .
O1 Cd1 C1 26.93(8) . .
O4 Cd1 C1 150.95(9) . .
O3 Cd1 C8 26.43(10) . .
N4 Cd1 C8 96.31(10) 1_645 .
N1 Cd1 C8 109.73(10) . .
O2 Cd1 C8 116.13(10) . .
O1 Cd1 C8 127.03(10) . .
O4 Cd1 C8 26.41(9) . .
C1 Cd1 C8 126.45(9) . .

loop_
_geom_bond_atom_site_label_1
_geom_bond_atom_site_label_2
_geom_bond_distance
_geom_bond_site_symmetry_2
C1 O1 1.242(3) .
C1 O2 1.255(4) .
C1 C2 1.507(4) .
C1 Cd1 2.741(3) .
C2 C7 1.372(4) .
C2 C3 1.391(4) .
C3 C4 1.384(4) .
C3 H3 0.9300 .
C4 C5 1.388(4) .
C4 H4 0.9300 .
C5 C6 1.395(4) .
C5 C5 1.494(5) 3_646
C6 C7 1.382(4) .
C6 H6 0.9300 .
C7 H7 0.9300 .
C8 O4 1.234(4) .
C8 O3 1.251(4) .
C8 C9 1.509(4) .
C8 Cd1 2.757(3) .
C9 C10 1.367(5) .
C9 C14 1.379(5) .
C10 C11 1.368(5) .
C10 H10 0.9300 .
C11 C12 1.375(4) .
C11 H11 0.9300 .
C12 C13 1.380(5) .
C12 C12 1.504(6) 3_766
C13 C14 1.388(5) .
C13 H13 0.9300 .
C14 H14 0.9300 .
C15 N1 1.318(4) .
C15 N2 1.355(4) .
C15 H15 0.9300 .
C16 C17 1.341(5) .
C16 N1 1.376(4) .
C16 H16 0.9300 .
C17 N2 1.391(4) .
C17 H17 0.9300 .
C18 C23 1.373(4) .
C18 C19 1.378(4) .
C18 N2 1.429(4) .
C19 C20 1.377(5) .
C19 H19 0.9300 .
C20 C21 1.381(5) .
C20 H20 0.9300 .
C21 C22 1.377(4) .
C21 O5 1.378(4) .
C22 C23 1.402(5) .
C22 H22 0.9300 .
C23 H23 0.9300 .
C24 O6 1.399(5) .
C24 O5 1.406(4) .
C24 H24A 0.9700 .
C24 H24B 0.9700 .
C25 C26 1.371(5) .
C25 C30 1.385(5) .
C25 O6 1.389(4) .
C26 C27 1.373(5) .
C26 H26 0.9300 .
C27 C28 1.393(5) .
C27 H27 0.9300 .
C28 C29 1.369(4) .
C28 N3 1.430(4) .
C29 C30 1.396(5) .
C29 H29 0.9300 .
C30 H30 0.9300 .
C31 C32 1.338(5) .
C31 N3 1.375(4) .
C31 H31 0.9300 .
C32 N4 1.369(4) .
C32 H32 0.9300 .
C33 N4 1.316(4) .
C33 N3 1.347(4) .
C33 H33 0.9300 .
N1 Cd1 2.262(3) .
N4 Cd1 2.252(3) 1_465
O1 Cd1 2.432(2) .
O2 Cd1 2.347(2) .
O3 Cd1 2.227(3) .
O4 Cd1 2.608(3) .
Cd1 N4 2.252(3) 1_645

loop_
_geom_torsion_atom_site_label_1
_geom_torsion_atom_site_label_2
_geom_torsion_atom_site_label_3
_geom_torsion_atom_site_label_4
_geom_torsion
_geom_torsion_site_symmetry_1
_geom_torsion_site_symmetry_4
O1 C1 C2 C7 -8.9(5) . .
O2 C1 C2 C7 170.7(3) . .
Cd1 C1 C2 C7 -159(3) . .
O1 C1 C2 C3 172.3(3) . .
O2 C1 C2 C3 -8.2(4) . .
Cd1 C1 C2 C3 23(4) . .
C7 C2 C3 C4 3.1(5) . .
C1 C2 C3 C4 -178.1(3) . .
C2 C3 C4 C5 -1.9(5) . .
C3 C4 C5 C6 -1.2(5) . .
C3 C4 C5 C5 -178.9(4) . 3_646
C4 C5 C6 C7 3.0(6) . .
C5 C5 C6 C7 -179.3(4) 3_646 .
C3 C2 C7 C6 -1.3(6) . .
C1 C2 C7 C6 179.9(4) . .
C5 C6 C7 C2 -1.8(7) . .
O4 C8 C9 C10 -166.7(4) . .
O3 C8 C9 C10 15.5(5) . .
Cd1 C8 C9 C10 35.8(13) . .
O4 C8 C9 C14 12.9(5) . .
O3 C8 C9 C14 -164.8(3) . .
Cd1 C8 C9 C14 -144.6(10) . .
C14 C9 C10 C11 0.9(6) . .
C8 C9 C10 C11 -179.4(4) . .
C9 C10 C11 C12 0.9(8) . .
C10 C11 C12 C13 -1.8(6) . .
C10 C11 C12 C12 177.6(5) . 3_766
C11 C12 C13 C14 0.8(5) . .
C12 C12 C13 C14 -178.5(4) 3_766 .
C10 C9 C14 C13 -1.9(5) . .
C8 C9 C14 C13 178.4(3) . .
C12 C13 C14 C9 1.1(6) . .
N1 C16 C17 N2 0.8(4) . .
C23 C18 C19 C20 -4.4(5) . .
N2 C18 C19 C20 174.7(3) . .
C18 C19 C20 C21 2.4(5) . .
C19 C20 C21 C22 2.2(5) . .
C19 C20 C21 O5 -177.1(3) . .
O5 C21 C22 C23 174.5(3) . .
C20 C21 C22 C23 -4.7(6) . .
C19 C18 C23 C22 1.8(5) . .
N2 C18 C23 C22 -177.2(3) . .
C21 C22 C23 C18 2.7(6) . .
C30 C25 C26 C27 -0.2(5) . .
O6 C25 C26 C27 179.5(3) . .
C25 C26 C27 C28 1.4(6) . .
C26 C27 C28 C29 -1.5(5) . .
C26 C27 C28 N3 -179.6(3) . .
C27 C28 C29 C30 0.4(5) . .
N3 C28 C29 C30 178.5(3) . .
C26 C25 C30 C29 -0.8(5) . .
O6 C25 C30 C29 179.4(3) . .
C28 C29 C30 C25 0.7(5) . .
N3 C31 C32 N4 0.7(5) . .
N2 C15 N1 C16 -0.3(3) . .
N2 C15 N1 Cd1 166.93(19) . .
C17 C16 N1 C15 -0.3(4) . .
C17 C16 N1 Cd1 -169.4(3) . .
N1 C15 N2 C17 0.8(3) . .
N1 C15 N2 C18 179.9(3) . .
C16 C17 N2 C15 -1.0(4) . .
C16 C17 N2 C18 179.9(3) . .
C23 C18 N2 C15 -7.3(5) . .
C19 C18 N2 C15 173.7(3) . .
C23 C18 N2 C17 171.6(3) . .
C19 C18 N2 C17 -7.4(4) . .
N4 C33 N3 C31 2.6(4) . .
N4 C33 N3 C28 -174.0(3) . .
C32 C31 N3 C33 -1.9(4) . .
C32 C31 N3 C28 174.7(3) . .
C29 C28 N3 C33 -33.6(5) . .
C27 C28 N3 C33 144.5(3) . .
C29 C28 N3 C31 150.5(4) . .
C27 C28 N3 C31 -31.4(5) . .
N3 C33 N4 C32 -2.2(4) . .
N3 C33 N4 Cd1 164.1(2) . 1_465
C31 C32 N4 C33 0.9(5) . .
C31 C32 N4 Cd1 -165.2(3) . 1_465
O2 C1 O1 Cd1 2.4(3) . .
C2 C1 O1 Cd1 -178.1(2) . .
O1 C1 O2 Cd1 -2.5(3) . .
C2 C1 O2 Cd1 178.0(2) . .
O4 C8 O3 Cd1 -2.8(4) . .
C9 C8 O3 Cd1 174.9(2) . .
O3 C8 O4 Cd1 2.4(4) . .
C9 C8 O4 Cd1 -175.2(3) . .
C22 C21 O5 C24 -7.7(5) . .
C20 C21 O5 C24 171.5(3) . .
O6 C24 O5 C21 74.2(4) . .
C26 C25 O6 C24 -175.4(3) . .
C30 C25 O6 C24 4.4(5) . .
O5 C24 O6 C25 67.7(4) . .
C8 O3 Cd1 N4 -73.7(3) . 1_645
C8 O3 Cd1 N1 50.2(3) . .
C8 O3 Cd1 O2 141.0(3) . .
C8 O3 Cd1 O1 -164.4(2) . .
C8 O3 Cd1 O4 1.4(2) . .
C8 O3 Cd1 C1 168.1(2) . .
C15 N1 Cd1 O3 -62.7(3) . .
C16 N1 Cd1 O3 103.0(3) . .
C15 N1 Cd1 N4 61.2(3) . 1_645
C16 N1 Cd1 N4 -133.1(2) . 1_645
C15 N1 Cd1 O2 -158.0(3) . .
C16 N1 Cd1 O2 7.7(3) . .
C15 N1 Cd1 O1 157.3(2) . .
C16 N1 Cd1 O1 -37.0(3) . .
C15 N1 Cd1 O4 -25.8(3) . .
C16 N1 Cd1 O4 139.9(3) . .
C15 N1 Cd1 C1 -179.2(3) . .
C16 N1 Cd1 C1 -13.5(3) . .
C15 N1 Cd1 C8 -41.4(3) . .
C16 N1 Cd1 C8 124.3(2) . .
C1 O2 Cd1 O3 101.4(2) . .
C1 O2 Cd1 N4 -20.4(3) . 1_645
C1 O2 Cd1 N1 -130.0(2) . .
C1 O2 Cd1 O1 1.34(18) . .
C1 O2 Cd1 O4 145.37(18) . .
C1 O2 Cd1 C8 119.6(2) . .
C1 O1 Cd1 O3 -90.5(2) . .
C1 O1 Cd1 N4 164.73(19) . 1_645
C1 O1 Cd1 N1 58.7(2) . .
C1 O1 Cd1 O2 -1.35(18) . .
C1 O1 Cd1 O4 -114.7(2) . .
C1 O1 Cd1 C8 -99.10(19) . .
C8 O4 Cd1 O3 -1.4(2) . .
C8 O4 Cd1 N4 109.4(2) . 1_645
C8 O4 Cd1 N1 -145.4(2) . .
C8 O4 Cd1 O2 -61.4(3) . .
C8 O4 Cd1 O1 28.8(3) . .
C8 O4 Cd1 C1 -29.1(3) . .
O1 C1 Cd1 O3 94.9(2) . .
O2 C1 Cd1 O3 -82.7(2) . .
C2 C1 Cd1 O3 -114(3) . .
O1 C1 Cd1 N4 -16.7(2) . 1_645
O2 C1 Cd1 N4 165.7(2) . 1_645
C2 C1 Cd1 N4 134(3) . 1_645
O1 C1 Cd1 N1 -130.35(19) . .
O2 C1 Cd1 N1 52.1(2) . .
C2 C1 Cd1 N1 20(3) . .
O1 C1 Cd1 O2 177.6(3) . .
C2 C1 Cd1 O2 -32(3) . .
O2 C1 Cd1 O1 -177.6(3) . .
C2 C1 Cd1 O1 151(3) . .
O1 C1 Cd1 O4 117.1(2) . .
O2 C1 Cd1 O4 -60.5(3) . .
C2 C1 Cd1 O4 -92(3) . .
O1 C1 Cd1 C8 101.5(2) . .
O2 C1 Cd1 C8 -76.1(2) . .
C2 C1 Cd1 C8 -108(3) . .
O4 C8 Cd1 O3 177.5(4) . .
C9 C8 Cd1 O3 -23.0(10) . .
O4 C8 Cd1 N4 -71.4(2) . 1_645
O3 C8 Cd1 N4 111.1(3) . 1_645
C9 C8 Cd1 N4 88.1(11) . 1_645
O4 C8 Cd1 N1 37.0(2) . .
O3 C8 Cd1 N1 -140.5(3) . .
C9 C8 Cd1 N1 -163.4(11) . .
O4 C8 Cd1 O2 133.3(2) . .
O3 C8 Cd1 O2 -44.2(3) . .
C9 C8 Cd1 O2 -67.1(11) . .
O4 C8 Cd1 O1 -163.3(2) . .
O3 C8 Cd1 O1 19.2(3) . .
C9 C8 Cd1 O1 -3.7(11) . .
O3 C8 Cd1 O4 -177.5(4) . .
C9 C8 Cd1 O4 159.6(12) . .
O4 C8 Cd1 C1 162.9(2) . .
O3 C8 Cd1 C1 -14.6(3) . .
C9 C8 Cd1 C1 -37.5(11) . .
